data_4037501
loop_
_publ_author_name
'Urban, Mateusz'
'Durka, Krzysztof'
'Jankowski, Piotr'
'Serwatowski, Janusz'
'Luli\'nski, Sergiusz'

_publ_section_title
;
 Highly Fluorescent Red-Light Emitting Bis(boranils) Based on Naphthalene
 Backbone.
;
_journal_issue 15
_journal_name_full 'The Journal of organic chemistry'
_journal_page_first 8234
_journal_page_last 8241
_journal_paper_doi 10.1021/acs.joc.7b01001
_journal_volume 82
_journal_year 2017
_chemical_formula_sum 'C58 H36 B2 Cl6 F20 N4 O2'
_chemical_formula_weight 1435.23
_space_group_crystal_system triclinic
_space_group_IT_number 2
_space_group_name_Hall '-P 1'
_space_group_name_H-M_alt 'P -1'
_atom_sites_solution_hydrogens geom
_audit_creation_method SHELXL-2013
_cell_angle_alpha 68.481(7)
_cell_angle_beta 87.828(6)
_cell_angle_gamma 76.034(8)
_cell_formula_units_Z 1
_cell_length_a 10.8339(10)
_cell_length_b 11.6677(10)
_cell_length_c 12.8335(7)
_cell_measurement_reflns_used 2612
_cell_measurement_temperature 100(2)
_cell_measurement_theta_max 75.3340
_cell_measurement_theta_min 4.4630
_cell_volume 1462.2(2)
_computing_cell_refinement
;
CrysAlisPro, Agilent Technologies,
Version 1.171.37.33 (release 27-03-2014 CrysAlis171 .NET)
(compiled Mar 27 2014,17:12:48)
;
_computing_data_collection
;
CrysAlisPro, Agilent Technologies,
Version 1.171.37.33 (release 27-03-2014 CrysAlis171 .NET)
(compiled Mar 27 2014,17:12:48)
;
_computing_data_reduction
;
CrysAlisPro, Agilent Technologies,
Version 1.171.37.33 (release 27-03-2014 CrysAlis171 .NET)
(compiled Mar 27 2014,17:12:48)
;
_diffrn_ambient_environment N~2~
_diffrn_ambient_temperature 100(2)
_diffrn_detector 'CCD plate'
_diffrn_detector_area_resol_mean 10.4391
_diffrn_detector_type Atlas
_diffrn_measured_fraction_theta_full 0.999
_diffrn_measured_fraction_theta_max 0.981
_diffrn_measurement_device 'four-circle diffractometer'
_diffrn_measurement_device_type 'SuperNova, Dual, Cu at zero, Atlas'
_diffrn_radiation_monochromator mirror
_diffrn_radiation_probe x-ray
_diffrn_radiation_type 'Cu K\a'
_diffrn_radiation_wavelength 1.54184
_diffrn_reflns_av_R_equivalents 0.0484
_diffrn_reflns_av_unetI/netI 0.0634
_diffrn_reflns_Laue_measured_fraction_full 0.999
_diffrn_reflns_Laue_measured_fraction_max 0.981
_diffrn_reflns_limit_h_max 13
_diffrn_reflns_limit_h_min -10
_diffrn_reflns_limit_k_max 14
_diffrn_reflns_limit_k_min -14
_diffrn_reflns_limit_l_max 14
_diffrn_reflns_limit_l_min -16
_diffrn_reflns_number 13198
_diffrn_reflns_point_group_measured_fraction_full 0.999
_diffrn_reflns_point_group_measured_fraction_max 0.981
_diffrn_reflns_theta_full 67.679
_diffrn_reflns_theta_max 76.936
_diffrn_reflns_theta_min 3.708
_diffrn_source 'sealed X-ray tube'
_diffrn_source_type 'SuperNova (Cu) X-ray Source'
_exptl_absorpt_coefficient_mu 3.694
_exptl_absorpt_correction_T_max 1.00000
_exptl_absorpt_correction_T_min 0.64366
_exptl_absorpt_correction_type multi-scan
_exptl_absorpt_process_details
;
CrysAlisPro, Agilent Technologies,
Version 1.171.37.33 (release 27-03-2014 CrysAlis171 .NET)
(compiled Mar 27 2014,17:12:48)
Empirical absorption correction using spherical harmonics,
 implemented in SCALE3 ABSPACK scaling algorithm.
;
_exptl_crystal_colour yellow
_exptl_crystal_density_diffrn 1.630
_exptl_crystal_description unspecific
_exptl_crystal_F_000 720
_exptl_crystal_size_max 0.09
_exptl_crystal_size_mid 0.06
_exptl_crystal_size_min 0.05
_refine_diff_density_max 0.621
_refine_diff_density_min -0.597
_refine_diff_density_rms 0.081
_refine_ls_extinction_method none
_refine_ls_goodness_of_fit_ref 1.023
_refine_ls_hydrogen_treatment constr
_refine_ls_matrix_type full
_refine_ls_number_parameters 415
_refine_ls_number_reflns 6064
_refine_ls_number_restraints 0
_refine_ls_restrained_S_all 1.023
_refine_ls_R_factor_all 0.1076
_refine_ls_R_factor_gt 0.0657
_refine_ls_shift/su_max 0.000
_refine_ls_shift/su_mean 0.000
_refine_ls_structure_factor_coef Fsqd
_refine_ls_weighting_details 'w=1/[\s^2^(Fo^2^)+(0.1074P)^2^+0.5887P] where P=(Fo^2^+2Fc^2^)/3'
_refine_ls_weighting_scheme calc
_refine_ls_wR_factor_gt 0.1761
_refine_ls_wR_factor_ref 0.2142
_reflns_Friedel_coverage 0.000
_reflns_number_gt 3736
_reflns_number_total 6064
_reflns_threshold_expression 'I > 2\s(I)'
_cod_data_source_file jo7b01001_si_002.cif
_cod_data_source_block 9
_cod_database_code 4037501
_shelx_space_group_comment
;
The symmetry employed for this shelxl refinement is uniquely defined
by the following loop, which should always be used as a source of
symmetry information in preference to the above space-group names.
They are only intended as comments.
;
_shelxl_version_number 2013-4

loop_
_space_group_symop_operation_xyz
'x, y, z'
'-x, -y, -z'

loop_
_atom_site_label
_atom_site_type_symbol
_atom_site_fract_x
_atom_site_fract_y
_atom_site_fract_z
_atom_site_U_iso_or_equiv
_atom_site_adp_type
_atom_site_occupancy
_atom_site_site_symmetry_order
_atom_site_calc_flag
_atom_site_refinement_flags_posn
_atom_site_refinement_flags_adp
C29 C 0.6723(5) 0.9426(5) 0.1889(4) 0.0580(12) Uani 1 1 d . .
H29 H 0.7033 0.9900 0.2292 0.070 Uiso 1 1 calc R U
Cl1 Cl 0.77019(13) 0.78790(13) 0.23320(11) 0.0640(4) Uani 1 1 d . .
Cl2 Cl 0.51517(15) 0.93906(16) 0.22255(15) 0.0859(5) Uani 1 1 d . .
Cl3 Cl 0.68152(17) 1.02219(15) 0.04314(12) 0.0809(5) Uani 1 1 d . .
C1 C 0.2504(4) 0.2038(4) 0.3992(3) 0.0370(8) Uani 1 1 d . .
C2 C 0.1397(4) 0.2450(4) 0.4480(3) 0.0393(9) Uani 1 1 d . .
H2 H 0.0926 0.3311 0.4168 0.047 Uiso 1 1 calc R U
C3 C 0.0981(4) 0.1611(4) 0.5416(3) 0.0413(9) Uani 1 1 d . .
H3 H 0.0228 0.1904 0.5743 0.050 Uiso 1 1 calc R U
C4 C 0.1655(4) 0.0334(4) 0.5890(3) 0.0423(9) Uani 1 1 d . .
C5 C 0.2784(4) -0.0058(4) 0.5395(3) 0.0435(9) Uani 1 1 d . .
H5 H 0.3271 -0.0914 0.5706 0.052 Uiso 1 1 calc R U
C6 C 0.3189(4) 0.0798(4) 0.4457(3) 0.0410(9) Uani 1 1 d . .
H6 H 0.3951 0.0521 0.4132 0.049 Uiso 1 1 calc R U
C7 C 0.1458(4) 0.5303(4) 0.2067(3) 0.0388(9) Uani 1 1 d . .
C8 C 0.0503(4) 0.4925(4) 0.1669(3) 0.0383(9) Uani 1 1 d . .
C9 C -0.0481(4) 0.5768(5) 0.0909(3) 0.0446(10) Uani 1 1 d . .
C10 C -0.0518(4) 0.7028(5) 0.0482(3) 0.0464(10) Uani 1 1 d . .
C11 C 0.0394(4) 0.7469(4) 0.0850(3) 0.0442(10) Uani 1 1 d . .
C12 C 0.1337(4) 0.6596(4) 0.1636(3) 0.0413(9) Uani 1 1 d . .
C13 C 0.2943(4) 0.4456(4) 0.4065(3) 0.0371(8) Uani 1 1 d . .
C14 C 0.4093(4) 0.3815(4) 0.4682(3) 0.0415(9) Uani 1 1 d . .
C15 C 0.4382(4) 0.3858(4) 0.5708(3) 0.0449(10) Uani 1 1 d . .
C16 C 0.3482(4) 0.4578(5) 0.6148(3) 0.0468(10) Uani 1 1 d . .
C17 C 0.2324(4) 0.5213(4) 0.5588(3) 0.0442(10) Uani 1 1 d . .
C18 C 0.2071(4) 0.5152(4) 0.4562(3) 0.0385(9) Uani 1 1 d . .
C19 C 0.3349(4) 0.2559(4) 0.2194(3) 0.0385(9) Uani 1 1 d . .
H19 H 0.3329 0.1735 0.2232 0.046 Uiso 1 1 calc R U
C20 C 0.3891(4) 0.3359(4) 0.1247(3) 0.0370(8) Uani 1 1 d . .
C21 C 0.4151(4) 0.4443(4) 0.1312(3) 0.0363(8) Uani 1 1 d . .
C22 C 0.4801(4) 0.5208(4) 0.0452(3) 0.0354(8) Uani 1 1 d . .
C23 C 0.4296(4) 0.2977(4) 0.0329(3) 0.0393(9) Uani 1 1 d . .
H23 H 0.4124 0.2230 0.0296 0.047 Uiso 1 1 calc R U
C24 C 0.4934(4) 0.3684(4) -0.0507(3) 0.0386(9) Uani 1 1 d . .
H24 H 0.5198 0.3432 -0.1121 0.046 Uiso 1 1 calc R U
C25 C 0.1636(5) -0.1868(5) 0.7104(4) 0.0537(12) Uani 1 1 d . .
H25A H 0.1942 -0.2020 0.6418 0.064 Uiso 1 1 calc R U
H25B H 0.0879 -0.2219 0.7321 0.064 Uiso 1 1 calc R U
C26 C 0.2663(6) -0.2570(6) 0.8030(5) 0.0697(15) Uani 1 1 d . .
H26A H 0.2870 -0.3478 0.8161 0.105 Uiso 1 1 calc R U
H26B H 0.2362 -0.2442 0.8719 0.105 Uiso 1 1 calc R U
H26C H 0.3426 -0.2245 0.7814 0.105 Uiso 1 1 calc R U
C27 C 0.0202(4) -0.0053(5) 0.7469(4) 0.0518(11) Uani 1 1 d . .
H27A H 0.0237 0.0797 0.7442 0.062 Uiso 1 1 calc R U
H27B H 0.0326 -0.0636 0.8264 0.062 Uiso 1 1 calc R U
C28 C -0.1105(5) 0.0031(6) 0.7024(4) 0.0650(14) Uani 1 1 d . .
H28A H -0.1756 0.0330 0.7480 0.097 Uiso 1 1 calc R U
H28B H -0.1156 -0.0810 0.7062 0.097 Uiso 1 1 calc R U
H28C H -0.1250 0.0628 0.6244 0.097 Uiso 1 1 calc R U
B1 B 0.2744(4) 0.4381(5) 0.2838(4) 0.0380(10) Uani 1 1 d . .
N N 0.2884(3) 0.2931(3) 0.3000(3) 0.0369(7) Uani 1 1 d . .
N2 N 0.1257(4) -0.0502(4) 0.6845(3) 0.0487(9) Uani 1 1 d . .
O1 O 0.3844(3) 0.4770(3) 0.2194(2) 0.0385(6) Uani 1 1 d . .
F1 F 0.2175(2) 0.7089(2) 0.1988(2) 0.0468(6) Uani 1 1 d . .
F2 F 0.0334(3) 0.8705(2) 0.0483(2) 0.0550(7) Uani 1 1 d . .
F3 F -0.1439(3) 0.7853(3) -0.0280(2) 0.0575(7) Uani 1 1 d . .
F4 F -0.1367(2) 0.5330(3) 0.0566(2) 0.0538(7) Uani 1 1 d . .
F5 F 0.0501(2) 0.3687(2) 0.19978(19) 0.0447(6) Uani 1 1 d . .
F6 F 0.1441(2) 0.5901(3) 0.6034(2) 0.0584(7) Uani 1 1 d . .
F7 F 0.3726(3) 0.4644(3) 0.7141(2) 0.0613(8) Uani 1 1 d . .
F8 F 0.5519(2) 0.3229(3) 0.6250(2) 0.0553(7) Uani 1 1 d . .
F9 F 0.5005(2) 0.3077(2) 0.4294(2) 0.0480(6) Uani 1 1 d . .
F10 F 0.0898(2) 0.5790(2) 0.40697(19) 0.0453(6) Uani 1 1 d . .

loop_
_atom_site_aniso_label
_atom_site_aniso_U_11
_atom_site_aniso_U_22
_atom_site_aniso_U_33
_atom_site_aniso_U_23
_atom_site_aniso_U_13
_atom_site_aniso_U_12
C29 0.067(3) 0.063(3) 0.053(3) -0.028(2) 0.009(2) -0.022(3)
Cl1 0.0726(8) 0.0649(8) 0.0548(7) -0.0206(6) 0.0129(6) -0.0211(6)
Cl2 0.0748(9) 0.0706(10) 0.1017(12) -0.0211(9) 0.0311(9) -0.0198(8)
Cl3 0.1038(11) 0.0660(9) 0.0579(8) -0.0140(6) 0.0247(8) -0.0109(8)
C1 0.045(2) 0.041(2) 0.0281(17) -0.0122(15) 0.0064(15) -0.0188(18)
C2 0.043(2) 0.043(2) 0.0329(18) -0.0119(16) 0.0079(16) -0.0171(18)
C3 0.047(2) 0.046(2) 0.0341(18) -0.0134(17) 0.0094(16) -0.0192(19)
C4 0.054(2) 0.045(2) 0.0301(18) -0.0102(17) 0.0041(17) -0.022(2)
C5 0.056(3) 0.038(2) 0.0348(19) -0.0092(16) 0.0045(18) -0.0168(19)
C6 0.045(2) 0.045(2) 0.0323(18) -0.0115(17) 0.0047(16) -0.0149(19)
C7 0.046(2) 0.048(2) 0.0274(17) -0.0142(16) 0.0098(15) -0.0207(19)
C8 0.046(2) 0.044(2) 0.0296(17) -0.0145(16) 0.0076(15) -0.0182(18)
C9 0.047(2) 0.059(3) 0.0321(18) -0.0202(18) 0.0018(16) -0.015(2)
C10 0.048(2) 0.057(3) 0.0303(18) -0.0144(18) -0.0004(17) -0.009(2)
C11 0.056(3) 0.044(2) 0.0301(18) -0.0107(17) 0.0057(17) -0.013(2)
C12 0.053(2) 0.048(2) 0.0304(18) -0.0168(17) 0.0075(16) -0.022(2)
C13 0.043(2) 0.039(2) 0.0306(17) -0.0086(15) 0.0070(15) -0.0196(17)
C14 0.042(2) 0.044(2) 0.042(2) -0.0133(18) 0.0093(17) -0.0190(18)
C15 0.046(2) 0.054(3) 0.037(2) -0.0123(18) 0.0024(17) -0.024(2)
C16 0.056(3) 0.062(3) 0.0311(19) -0.0185(19) 0.0024(17) -0.027(2)
C17 0.047(2) 0.053(3) 0.038(2) -0.0194(18) 0.0087(17) -0.019(2)
C18 0.040(2) 0.046(2) 0.0307(18) -0.0131(16) 0.0059(15) -0.0156(18)
C19 0.046(2) 0.041(2) 0.0312(18) -0.0116(16) 0.0076(16) -0.0204(18)
C20 0.040(2) 0.043(2) 0.0301(17) -0.0122(16) 0.0085(15) -0.0159(17)
C21 0.0393(19) 0.043(2) 0.0286(17) -0.0120(15) 0.0062(15) -0.0165(17)
C22 0.0367(19) 0.041(2) 0.0287(17) -0.0101(16) 0.0045(14) -0.0159(17)
C23 0.044(2) 0.046(2) 0.0342(18) -0.0170(17) 0.0068(16) -0.0186(19)
C24 0.045(2) 0.048(2) 0.0283(17) -0.0151(16) 0.0054(15) -0.0188(18)
C25 0.071(3) 0.050(3) 0.039(2) -0.0055(19) 0.004(2) -0.031(2)
C26 0.075(4) 0.064(4) 0.061(3) -0.011(3) -0.012(3) -0.017(3)
C27 0.061(3) 0.059(3) 0.035(2) -0.0097(19) 0.0108(19) -0.027(2)
C28 0.069(3) 0.080(4) 0.055(3) -0.023(3) 0.012(2) -0.041(3)
B1 0.047(2) 0.043(3) 0.0301(19) -0.0127(18) 0.0105(18) -0.023(2)
N 0.0425(17) 0.0408(18) 0.0297(15) -0.0105(13) 0.0084(13) -0.0193(15)
N2 0.060(2) 0.050(2) 0.0343(17) -0.0082(15) 0.0120(16) -0.0227(18)
O1 0.0478(15) 0.0444(16) 0.0299(12) -0.0146(11) 0.0099(11) -0.0232(13)
F1 0.0584(15) 0.0449(14) 0.0419(12) -0.0151(11) 0.0030(11) -0.0231(12)
F2 0.0748(18) 0.0393(14) 0.0439(13) -0.0076(11) 0.0011(12) -0.0132(13)
F3 0.0658(17) 0.0572(17) 0.0411(13) -0.0135(12) -0.0098(12) -0.0050(13)
F4 0.0552(15) 0.0676(18) 0.0450(13) -0.0246(13) -0.0044(11) -0.0195(13)
F5 0.0531(14) 0.0473(14) 0.0375(12) -0.0134(10) 0.0022(10) -0.0230(12)
F6 0.0564(15) 0.085(2) 0.0481(14) -0.0413(15) 0.0097(12) -0.0178(15)
F7 0.0679(17) 0.090(2) 0.0350(12) -0.0267(14) -0.0027(12) -0.0282(16)
F8 0.0515(15) 0.0652(18) 0.0444(13) -0.0111(12) -0.0102(11) -0.0176(13)
F9 0.0444(13) 0.0513(15) 0.0445(13) -0.0153(11) 0.0029(10) -0.0090(11)
F10 0.0437(13) 0.0591(16) 0.0358(11) -0.0205(11) 0.0032(10) -0.0126(11)

loop_
_atom_type_symbol
_atom_type_description
_atom_type_scat_dispersion_real
_atom_type_scat_dispersion_imag
_atom_type_scat_source
C C 0.0181 0.0091 'International Tables Vol C Tables 4.2.6.8 and 6.1.1.4'
H H 0.0000 0.0000 'International Tables Vol C Tables 4.2.6.8 and 6.1.1.4'
B B 0.0090 0.0039 'International Tables Vol C Tables 4.2.6.8 and 6.1.1.4'
N N 0.0311 0.0180 'International Tables Vol C Tables 4.2.6.8 and 6.1.1.4'
O O 0.0492 0.0322 'International Tables Vol C Tables 4.2.6.8 and 6.1.1.4'
F F 0.0727 0.0534 'International Tables Vol C Tables 4.2.6.8 and 6.1.1.4'
Cl Cl 0.3639 0.7018 'International Tables Vol C Tables 4.2.6.8 and 6.1.1.4'

loop_
_geom_angle_atom_site_label_1
_geom_angle_atom_site_label_2
_geom_angle_atom_site_label_3
_geom_angle
_geom_angle_site_symmetry_1
_geom_angle_site_symmetry_3
Cl2 C29 Cl1 110.4(3) . .
Cl2 C29 Cl3 110.9(3) . .
Cl1 C29 Cl3 110.4(3) . .
Cl2 C29 H29 108.4 . .
Cl1 C29 H29 108.4 . .
Cl3 C29 H29 108.4 . .
C6 C1 C2 119.5(3) . .
C6 C1 N 121.8(4) . .
C2 C1 N 118.7(4) . .
C3 C2 C1 120.3(4) . .
C3 C2 H2 119.8 . .
C1 C2 H2 119.8 . .
C2 C3 C4 120.9(4) . .
C2 C3 H3 119.5 . .
C4 C3 H3 119.5 . .
N2 C4 C3 121.0(4) . .
N2 C4 C5 121.1(4) . .
C3 C4 C5 117.8(3) . .
C6 C5 C4 120.4(4) . .
C6 C5 H5 119.8 . .
C4 C5 H5 119.8 . .
C1 C6 C5 120.9(4) . .
C1 C6 H6 119.5 . .
C5 C6 H6 119.5 . .
C12 C7 C8 113.9(4) . .
C12 C7 B1 118.6(3) . .
C8 C7 B1 127.0(4) . .
F5 C8 C9 115.6(3) . .
F5 C8 C7 121.0(4) . .
C9 C8 C7 123.4(4) . .
F4 C9 C10 120.3(4) . .
F4 C9 C8 119.9(4) . .
C10 C9 C8 119.8(4) . .
F3 C10 C9 120.6(4) . .
F3 C10 C11 119.7(4) . .
C9 C10 C11 119.7(4) . .
F2 C11 C12 121.0(4) . .
F2 C11 C10 120.5(4) . .
C12 C11 C10 118.5(4) . .
F1 C12 C7 119.7(4) . .
F1 C12 C11 115.7(4) . .
C7 C12 C11 124.6(4) . .
C18 C13 C14 114.7(4) . .
C18 C13 B1 126.0(4) . .
C14 C13 B1 119.3(4) . .
F9 C14 C15 116.0(4) . .
F9 C14 C13 119.9(4) . .
C15 C14 C13 124.0(4) . .
F8 C15 C16 120.7(4) . .
F8 C15 C14 120.8(4) . .
C16 C15 C14 118.4(4) . .
F7 C16 C17 119.6(4) . .
F7 C16 C15 120.2(4) . .
C17 C16 C15 120.2(4) . .
F6 C17 C16 119.8(4) . .
F6 C17 C18 120.5(4) . .
C16 C17 C18 119.8(4) . .
F10 C18 C17 116.2(4) . .
F10 C18 C13 120.9(3) . .
C17 C18 C13 122.9(4) . .
N C19 C20 122.0(4) . .
N C19 H19 119.0 . .
C20 C19 H19 119.0 . .
C21 C20 C23 120.5(3) . .
C21 C20 C19 118.0(3) . .
C23 C20 C19 121.1(4) . .
O1 C21 C20 121.1(3) . .
O1 C21 C22 118.0(3) . .
C20 C21 C22 120.8(3) . .
C24 C22 C21 121.3(3) 2_665 .
C24 C22 C22 121.5(4) 2_665 2_665
C21 C22 C22 117.2(4) . 2_665
C24 C23 C20 120.2(4) . .
C24 C23 H23 119.9 . .
C20 C23 H23 119.9 . .
C23 C24 C22 119.8(4) . 2_665
C23 C24 H24 120.1 . .
C22 C24 H24 120.1 2_665 .
N2 C25 C26 113.8(4) . .
N2 C25 H25A 108.8 . .
C26 C25 H25A 108.8 . .
N2 C25 H25B 108.8 . .
C26 C25 H25B 108.8 . .
H25A C25 H25B 107.7 . .
C25 C26 H26A 109.5 . .
C25 C26 H26B 109.5 . .
H26A C26 H26B 109.5 . .
C25 C26 H26C 109.5 . .
H26A C26 H26C 109.5 . .
H26B C26 H26C 109.5 . .
N2 C27 C28 114.1(4) . .
N2 C27 H27A 108.7 . .
C28 C27 H27A 108.7 . .
N2 C27 H27B 108.7 . .
C28 C27 H27B 108.7 . .
H27A C27 H27B 107.6 . .
C27 C28 H28A 109.5 . .
C27 C28 H28B 109.5 . .
H28A C28 H28B 109.5 . .
C27 C28 H28C 109.5 . .
H28A C28 H28C 109.5 . .
H28B C28 H28C 109.5 . .
O1 B1 N 106.5(3) . .
O1 B1 C13 105.6(3) . .
N B1 C13 108.6(3) . .
O1 B1 C7 106.4(3) . .
N B1 C7 111.3(3) . .
C13 B1 C7 117.6(4) . .
C19 N C1 119.5(3) . .
C19 N B1 118.2(3) . .
C1 N B1 122.4(3) . .
C4 N2 C25 120.7(4) . .
C4 N2 C27 121.3(4) . .
C25 N2 C27 116.3(3) . .
C21 O1 B1 118.7(3) . .

loop_
_geom_bond_atom_site_label_1
_geom_bond_atom_site_label_2
_geom_bond_distance
_geom_bond_site_symmetry_2
C29 Cl2 1.747(5) .
C29 Cl1 1.753(6) .
C29 Cl3 1.768(5) .
C29 H29 1.0000 .
C1 C6 1.372(6) .
C1 C2 1.396(5) .
C1 N 1.439(4) .
C2 C3 1.383(5) .
C2 H2 0.9500 .
C3 C4 1.402(6) .
C3 H3 0.9500 .
C4 N2 1.388(5) .
C4 C5 1.412(6) .
C5 C6 1.389(5) .
C5 H5 0.9500 .
C6 H6 0.9500 .
C7 C12 1.378(6) .
C7 C8 1.397(5) .
C7 B1 1.636(6) .
C8 F5 1.348(5) .
C8 C9 1.387(6) .
C9 F4 1.346(5) .
C9 C10 1.359(6) .
C10 F3 1.341(5) .
C10 C11 1.386(6) .
C11 F2 1.328(5) .
C11 C12 1.386(6) .
C12 F1 1.353(4) .
C13 C18 1.387(6) .
C13 C14 1.388(6) .
C13 B1 1.634(6) .
C14 F9 1.354(5) .
C14 C15 1.387(6) .
C15 F8 1.340(5) .
C15 C16 1.373(6) .
C16 F7 1.345(4) .
C16 C17 1.367(6) .
C17 F6 1.346(5) .
C17 C18 1.386(5) .
C18 F10 1.352(5) .
C19 N 1.303(5) .
C19 C20 1.439(5) .
C19 H19 0.9500 .
C20 C21 1.392(5) .
C20 C23 1.425(5) .
C21 O1 1.329(4) .
C21 C22 1.426(5) .
C22 C24 1.416(5) 2_665
C22 C22 1.428(7) 2_665
C23 C24 1.370(5) .
C23 H23 0.9500 .
C24 C22 1.416(5) 2_665
C24 H24 0.9500 .
C25 N2 1.457(6) .
C25 C26 1.507(7) .
C25 H25A 0.9900 .
C25 H25B 0.9900 .
C26 H26A 0.9800 .
C26 H26B 0.9800 .
C26 H26C 0.9800 .
C27 N2 1.473(6) .
C27 C28 1.515(7) .
C27 H27A 0.9900 .
C27 H27B 0.9900 .
C28 H28A 0.9800 .
C28 H28B 0.9800 .
C28 H28C 0.9800 .
B1 O1 1.490(4) .
B1 N 1.597(6) .

loop_
_geom_torsion_atom_site_label_1
_geom_torsion_atom_site_label_2
_geom_torsion_atom_site_label_3
_geom_torsion_atom_site_label_4
_geom_torsion
_geom_torsion_site_symmetry_4
C6 C1 C2 C3 -1.0(6) .
N C1 C2 C3 178.3(4) .
C1 C2 C3 C4 -0.3(6) .
C2 C3 C4 N2 178.4(4) .
C2 C3 C4 C5 1.4(6) .
N2 C4 C5 C6 -178.3(4) .
C3 C4 C5 C6 -1.2(6) .
C2 C1 C6 C5 1.1(6) .
N C1 C6 C5 -178.1(4) .
C4 C5 C6 C1 0.0(6) .
C12 C7 C8 F5 178.9(3) .
B1 C7 C8 F5 6.9(6) .
C12 C7 C8 C9 0.0(6) .
B1 C7 C8 C9 -172.0(4) .
F5 C8 C9 F4 1.2(5) .
C7 C8 C9 F4 -179.9(3) .
F5 C8 C9 C10 -176.4(4) .
C7 C8 C9 C10 2.5(6) .
F4 C9 C10 F3 0.4(6) .
C8 C9 C10 F3 177.9(4) .
F4 C9 C10 C11 179.4(4) .
C8 C9 C10 C11 -3.0(6) .
F3 C10 C11 F2 2.4(6) .
C9 C10 C11 F2 -176.6(4) .
F3 C10 C11 C12 -179.9(3) .
C9 C10 C11 C12 1.1(6) .
C8 C7 C12 F1 177.5(3) .
B1 C7 C12 F1 -9.8(5) .
C8 C7 C12 C11 -2.1(6) .
B1 C7 C12 C11 170.6(4) .
F2 C11 C12 F1 -0.3(5) .
C10 C11 C12 F1 -178.0(4) .
F2 C11 C12 C7 179.3(4) .
C10 C11 C12 C7 1.6(6) .
C18 C13 C14 F9 178.3(3) .
B1 C13 C14 F9 -3.8(5) .
C18 C13 C14 C15 -0.8(6) .
B1 C13 C14 C15 177.1(4) .
F9 C14 C15 F8 1.9(6) .
C13 C14 C15 F8 -179.0(4) .
F9 C14 C15 C16 -179.1(4) .
C13 C14 C15 C16 0.0(6) .
F8 C15 C16 F7 -1.0(6) .
C14 C15 C16 F7 179.9(4) .
F8 C15 C16 C17 -179.8(4) .
C14 C15 C16 C17 1.2(6) .
F7 C16 C17 F6 0.2(6) .
C15 C16 C17 F6 179.0(4) .
F7 C16 C17 C18 179.7(4) .
C15 C16 C17 C18 -1.5(7) .
F6 C17 C18 F10 -1.4(6) .
C16 C17 C18 F10 179.1(4) .
F6 C17 C18 C13 -179.8(4) .
C16 C17 C18 C13 0.7(6) .
C14 C13 C18 F10 -177.9(3) .
B1 C13 C18 F10 4.4(6) .
C14 C13 C18 C17 0.4(6) .
B1 C13 C18 C17 -177.3(4) .
N C19 C20 C21 12.9(6) .
N C19 C20 C23 -174.7(4) .
C23 C20 C21 O1 -176.1(4) .
C19 C20 C21 O1 -3.6(6) .
C23 C20 C21 C22 1.4(6) .
C19 C20 C21 C22 173.8(4) .
O1 C21 C22 C24 -2.7(6) 2_665
C20 C21 C22 C24 179.8(4) 2_665
O1 C21 C22 C22 175.9(4) 2_665
C20 C21 C22 C22 -1.7(7) 2_665
C21 C20 C23 C24 -0.7(6) .
C19 C20 C23 C24 -173.0(4) .
C20 C23 C24 C22 0.5(6) 2_665
C18 C13 B1 O1 124.4(4) .
C14 C13 B1 O1 -53.3(5) .
C18 C13 B1 N -121.7(4) .
C14 C13 B1 N 60.7(4) .
C18 C13 B1 C7 5.9(5) .
C14 C13 B1 C7 -171.8(3) .
C12 C7 B1 O1 -49.9(4) .
C8 C7 B1 O1 121.8(4) .
C12 C7 B1 N -165.6(3) .
C8 C7 B1 N 6.1(5) .
C12 C7 B1 C13 68.2(4) .
C8 C7 B1 C13 -120.2(4) .
C20 C19 N C1 -172.1(4) .
C20 C19 N B1 8.6(6) .
C6 C1 N C19 38.8(5) .
C2 C1 N C19 -140.4(4) .
C6 C1 N B1 -142.0(4) .
C2 C1 N B1 38.8(5) .
O1 B1 N C19 -34.9(5) .
C13 B1 N C19 -148.3(3) .
C7 B1 N C19 80.7(4) .
O1 B1 N C1 145.8(3) .
C13 B1 N C1 32.5(5) .
C7 B1 N C1 -98.5(4) .
C3 C4 N2 C25 157.5(4) .
C5 C4 N2 C25 -25.6(6) .
C3 C4 N2 C27 -6.9(6) .
C5 C4 N2 C27 170.0(4) .
C26 C25 N2 C4 104.4(5) .
C26 C25 N2 C27 -90.5(5) .
C28 C27 N2 C4 86.0(5) .
C28 C27 N2 C25 -79.0(5) .
C20 C21 O1 B1 -27.9(6) .
C22 C21 O1 B1 154.5(4) .
N B1 O1 C21 44.6(5) .
C13 B1 O1 C21 160.0(3) .
C7 B1 O1 C21 -74.3(4) .
